data_7055481
loop_
_publ_author_name
'Zhang, Yingjie'
'\<Cejka, Ji\<r\'i'
'Lumpkin, Gregory R.'
'Tran, Toan Trong'
'Aharonovich, Igor'
'Karatchevtseva, Inna'
'Price, Jason R.'
'Scales, Nicholas'
'Lu, Kim'

_publ_section_title
;
 Hydrothermal synthesis, structures and properties of two uranyl oxide
 hydroxyl hydrate phases with Co(ii) or Ni(ii) ions
;
_journal_issue 6
_journal_name_full 'New J. Chem.'
_journal_page_first 5357
_journal_paper_doi 10.1039/C5NJ03055B
_journal_volume 40
_journal_year 2016
_chemical_formula_moiety 'Co2 K7 O112 U24'
_chemical_formula_sum 'Co2 K7 O112 U24'
_chemical_formula_weight 7896.28
_space_group_crystal_system trigonal
_space_group_IT_number 159
_space_group_name_Hall 'P 3 -2c'
_space_group_name_H-M_alt 'P 3 1 c'
_symmetry_space_group_name_Hall 'P 3 -2c'
_symmetry_space_group_name_H-M 'P 3 1 c'
_audit_creation_date 2016-03-22
_audit_creation_method
;
Olex2 1.2
(compiled 2016.02.19 svn.r3266 for OlexSys, GUI svn.r5155)
;
_audit_update_record
;
2016-03-22 deposited with the CCDC.
2016-04-11 downloaded from the CCDC.
;
_cell_angle_alpha 90
_cell_angle_beta 90
_cell_angle_gamma 120
_cell_formula_units_Z 1
_cell_length_a 14.054(2)
_cell_length_b 14.054(2)
_cell_length_c 14.669(3)
_cell_measurement_reflns_used 9000
_cell_measurement_temperature 100(2)
_cell_measurement_theta_max 29.9
_cell_measurement_theta_min 1.80
_cell_volume 2509.2(7)
_computing_cell_refinement 'XDS (Kabsch, 1993)'
_computing_data_collection 'BLU-ICE (McPhillips et al., 2002)'
_computing_data_reduction 'XDS (Kabsch, 1993)'
_computing_molecular_graphics 'Olex2 (Dolomanov et al., 2009)'
_computing_publication_material 'Olex2 (Dolomanov et al., 2009)'
_computing_structure_refinement 'ShelXL (Sheldrick, 2015)'
_computing_structure_solution 'SHELXT 2014/5 (Sheldrick, 2014)'
_diffrn_ambient_temperature 100(2)
_diffrn_detector_type 'ADSC Quantum 210r'
_diffrn_measured_fraction_theta_full 0.990
_diffrn_measured_fraction_theta_max 0.991
_diffrn_measurement_device_type '3-BM1 Australian Synchrotron'
_diffrn_measurement_method 'Phi Scan'
_diffrn_radiation_monochromator Si<111>
_diffrn_radiation_type Synchrotron
_diffrn_radiation_wavelength 0.7294
_diffrn_reflns_av_R_equivalents 0.0520
_diffrn_reflns_av_unetI/netI 0.0270
_diffrn_reflns_Laue_measured_fraction_full 0.990
_diffrn_reflns_Laue_measured_fraction_max 0.991
_diffrn_reflns_limit_h_max 19
_diffrn_reflns_limit_h_min -19
_diffrn_reflns_limit_k_max 19
_diffrn_reflns_limit_k_min -19
_diffrn_reflns_limit_l_max 19
_diffrn_reflns_limit_l_min -19
_diffrn_reflns_number 45862
_diffrn_reflns_point_group_measured_fraction_full 0.990
_diffrn_reflns_point_group_measured_fraction_max 0.990
_diffrn_reflns_theta_full 26.000
_diffrn_reflns_theta_max 29.971
_diffrn_reflns_theta_min 1.717
_diffrn_source 'Synchrotron BM'
_exptl_absorpt_coefficient_mu 18.379
_exptl_absorpt_correction_T_max 0.4325
_exptl_absorpt_correction_T_min 0.3529
_exptl_absorpt_correction_type multi-scan
_exptl_crystal_colour yellow
_exptl_crystal_density_diffrn 5.226
_exptl_crystal_description prism
_exptl_crystal_F_000 3291
_exptl_crystal_size_max 0.015
_exptl_crystal_size_mid 0.01
_exptl_crystal_size_min 0.01
_refine_diff_density_max 3.054
_refine_diff_density_min -1.985
_refine_diff_density_rms 0.376
_refine_ls_abs_structure_details
;
 Flack x determined using 2133 quotients [(I+)-(I-)]/[(I+)+(I-)]
 (Parsons, Flack and Wagner, Acta Cryst. B69 (2013) 249-259).
;
_refine_ls_abs_structure_Flack 0.098(9)
_refine_ls_extinction_coef 0.00063(6)
_refine_ls_extinction_expression Fc^*^=kFc[1+0.001xFc^2^\l^3^/sin(2\q)]^-1/4^
_refine_ls_extinction_method 'SHELXL-2014/7 (Sheldrick 2014'
_refine_ls_goodness_of_fit_ref 1.130
_refine_ls_hydrogen_treatment undef
_refine_ls_matrix_type full
_refine_ls_number_parameters 203
_refine_ls_number_reflns 4460
_refine_ls_number_restraints 460
_refine_ls_restrained_S_all 1.088
_refine_ls_R_factor_all 0.0286
_refine_ls_R_factor_gt 0.0284
_refine_ls_shift/su_max 0.001
_refine_ls_shift/su_mean 0.000
_refine_ls_structure_factor_coef Fsqd
_refine_ls_weighting_details 'w=1/[\s^2^(Fo^2^)+(0.0265P)^2^+43.0179P] where P=(Fo^2^+2Fc^2^)/3'
_refine_ls_weighting_scheme calc
_refine_ls_wR_factor_gt 0.0689
_refine_ls_wR_factor_ref 0.0690
_reflns_Friedel_coverage 0.990
_reflns_Friedel_fraction_full 0.989
_reflns_Friedel_fraction_max 0.988
_reflns_number_gt 4411
_reflns_number_total 4460
_reflns_threshold_expression 'I > 2\s(I)'
_cod_data_source_file c5nj03055b2.cif
_cod_data_source_block p-31c
_cod_depositor_comments
;
The following automatic conversions were performed:

'_exptl_absorpt_correction_type' value 'Multi-scan' changed to
'multi-scan' according to
/usr/data/users/saulius/crontab/automatic-downloads/rss-feeds/RSC/lib/dictionaries/cif_core.dic
dictionary named 'cif_core.dic' version 2.4.2 from 2011-04-26.

Automatic conversion script
Id: cif_fix_values 4268 2015-11-12 08:31:59Z antanas 

 Adding full bibliography for 7055481--7055482.cif.
;
_cod_original_cell_volume 2509.2(9)
_cod_database_code 7055481
_shelx_space_group_comment
;
The symmetry employed for this shelxl refinement is uniquely defined
by the following loop, which should always be used as a source of
symmetry information in preference to the above space-group names.
They are only intended as comments.
;
_exptl_absorpt_special_details 'SADABS (Sheldrick, 2012)'
_olex2_refinement_description
;
1. Uiso/Uaniso restraints and constraints
Uanis(O2) = Uanis(O1)
Uanis(O1W) = Uanis(O3W) = Uanis(O4W)
2. Rigid body (RIGU) restrains
 All non-hydrogen atoms
 with sigma for 1-2 distances of 0.004 and sigma for 1-3 distances of 0.004
3. Others
 Fixed Sof: K2(0.16667)
;
_shelx_shelxl_version_number 2014/7
_olex2_submission_special_instructions 'No special instructions were received'

loop_
_space_group_symop_operation_xyz
'x, y, z'
'-y, x-y, z'
'-x+y, -x, z'
'y, x, z+1/2'
'x-y, -y, z+1/2'
'-x, -x+y, z+1/2'

loop_
_atom_site_label
_atom_site_type_symbol
_atom_site_fract_x
_atom_site_fract_y
_atom_site_fract_z
_atom_site_U_iso_or_equiv
_atom_site_adp_type
_atom_site_occupancy
_atom_site_site_symmetry_order
_atom_site_calc_flag
_atom_site_refinement_flags_posn
_atom_site_refinement_flags_adp
_atom_site_refinement_flags_occupancy
U1 U 0.33252(4) 0.85741(4) 0.58016(4) 0.00864(12) Uani 1 1 d . U .
U2 U 0.64522(4) 0.98068(4) 0.61020(4) 0.00941(11) Uani 1 1 d . U .
U3 U 0.52288(4) 1.16753(4) 0.63247(3) 0.00984(12) Uani 1 1 d . U .
U4 U 0.14953(4) 0.97835(4) 0.63684(3) 0.01011(13) Uani 1 1 d . U .
Co1 Co 0.6667 1.3333 0.4286(2) 0.0128(6) Uani 1 3 d S TU P
K1 K 0.5125(4) 1.0344(3) 0.3667(3) 0.0367(8) Uani 1 1 d . U .
K2 K 0.0000 1.0000 0.3667(10) 0.039(3) Uani 0.5 3 d S TU P
O1 O 0.3356(8) 0.8263(8) 0.6998(8) 0.0153(13) Uani 1 1 d . U .
O1W O 0.0598(14) 0.8262(12) 0.3543(10) 0.0458(19) Uani 1 1 d . U .
O2 O 0.3307(7) 0.8771(8) 0.4583(7) 0.0153(13) Uani 1 1 d . U .
O2W O 0.5328(9) 1.3029(9) 0.3514(8) 0.021(2) Uani 1 1 d . U .
O3 O 0.1981(7) 0.6661(7) 0.5489(7) 0.0118(17) Uani 1 1 d . U .
O3W O 0.3506(13) 1.1078(12) 0.4069(10) 0.0458(19) Uani 1 1 d . U .
O4 O 0.5015(8) 1.0058(8) 0.5905(7) 0.0172(18) Uani 1 1 d . U .
O4W O 0.5332(15) 0.8355(12) 0.3529(11) 0.0458(19) Uani 1 1 d . U .
O5 O 0.6045(8) 0.9422(8) 0.7265(7) 0.0166(19) Uani 1 1 d . U .
O6 O 0.6888(9) 1.0224(8) 0.4941(8) 0.0172(19) Uani 1 1 d . U .
O7 O 0.1654(8) 0.8346(8) 0.5984(8) 0.019(2) Uani 1 1 d . U .
O8 O 0.8289(7) 1.0351(7) 0.6638(6) 0.0118(16) Uani 1 1 d . U .
O9 O 0.6993(8) 1.1628(8) 0.6559(8) 0.020(2) Uani 1 1 d . U .
O10 O 0.4886(9) 1.1269(8) 0.7508(7) 0.0187(19) Uani 1 1 d . U .
O11 O 0.5545(7) 1.2075(7) 0.5111(7) 0.0112(16) Uani 1 1 d . U .
O12 O 0.6667 1.3333 0.6690(11) 0.008(3) Uani 1 3 d S TU P
O13 O 0.3341(7) 1.0480(8) 0.5898(7) 0.0146(17) Uani 1 1 d . U .
O14 O 0.1825(8) 0.9714(8) 0.7544(7) 0.0171(18) Uani 1 1 d . U .
O15 O 0.1185(8) 0.9919(9) 0.5204(7) 0.0159(18) Uani 1 1 d . U .
O16 O 0.0000 1.0000 0.6864(12) 0.011(3) Uani 1 3 d S TU P

loop_
_atom_site_aniso_label
_atom_site_aniso_U_11
_atom_site_aniso_U_22
_atom_site_aniso_U_33
_atom_site_aniso_U_23
_atom_site_aniso_U_13
_atom_site_aniso_U_12
U1 0.0059(2) 0.0072(2) 0.0124(2) 0.00015(17) 0.00004(14) 0.00307(17)
U2 0.0069(2) 0.0094(2) 0.0133(2) 0.00014(19) 0.00067(19) 0.00509(19)
U3 0.0103(2) 0.0064(2) 0.0113(2) -0.00079(18) -0.0006(2) 0.00304(17)
U4 0.0087(2) 0.0073(2) 0.0153(3) -0.00148(16) -0.00203(18) 0.00471(17)
Co1 0.0133(8) 0.0133(8) 0.0119(14) 0.000 0.000 0.0066(4)
K1 0.034(2) 0.0315(18) 0.038(2) -0.0009(16) 0.0086(16) 0.0116(15)
K2 0.045(5) 0.045(5) 0.026(6) 0.000 0.000 0.023(2)
O1 0.019(3) 0.013(3) 0.016(3) 0.006(2) 0.000(2) 0.009(2)
O1W 0.064(5) 0.038(4) 0.028(4) 0.000(3) -0.010(4) 0.019(4)
O2 0.019(3) 0.013(3) 0.016(3) 0.006(2) 0.000(2) 0.009(2)
O2W 0.020(5) 0.023(5) 0.018(5) -0.004(4) -0.008(4) 0.010(4)
O3 0.006(3) 0.009(4) 0.017(4) -0.001(3) -0.003(3) 0.002(3)
O3W 0.064(5) 0.038(4) 0.028(4) 0.000(3) -0.010(4) 0.019(4)
O4 0.013(4) 0.009(4) 0.027(5) -0.001(3) -0.003(3) 0.003(3)
O4W 0.064(5) 0.038(4) 0.028(4) 0.000(3) -0.010(4) 0.019(4)
O5 0.013(4) 0.018(4) 0.016(4) 0.004(3) -0.001(3) 0.005(4)
O6 0.017(4) 0.016(4) 0.019(5) 0.008(3) 0.005(3) 0.009(4)
O7 0.015(4) 0.018(4) 0.027(5) -0.002(4) 0.000(4) 0.011(4)
O8 0.011(4) 0.009(4) 0.015(4) -0.001(3) -0.003(3) 0.005(3)
O9 0.012(4) 0.012(4) 0.038(6) -0.005(4) 0.000(4) 0.007(3)
O10 0.026(5) 0.017(4) 0.011(4) 0.003(3) 0.004(3) 0.009(4)
O11 0.011(4) 0.006(3) 0.013(4) 0.000(3) -0.001(3) 0.001(3)
O12 0.007(4) 0.007(4) 0.011(7) 0.000 0.000 0.0034(18)
O13 0.015(4) 0.011(4) 0.018(4) 0.003(3) 0.000(3) 0.007(3)
O14 0.019(5) 0.010(4) 0.020(4) 0.001(3) -0.003(3) 0.005(4)
O15 0.012(4) 0.024(5) 0.017(4) -0.001(3) -0.005(3) 0.014(4)
O16 0.006(3) 0.006(3) 0.021(7) 0.000 0.000 0.0030(17)

loop_
_atom_type_symbol
_atom_type_description
_atom_type_scat_dispersion_real
_atom_type_scat_dispersion_imag
_atom_type_scat_source
Co Co 0.3510 1.0280 'International Tables Vol C Tables 4.2.6.8 and 6.1.1.4'
K K 0.2009 0.2494 'International Tables Vol C Tables 4.2.6.8 and 6.1.1.4'
O O 0.0120 0.0070 'International Tables Vol C Tables 4.2.6.8 and 6.1.1.4'
U U -10.8260 4.2680 'International Tables Vol C Tables 4.2.6.8 and 6.1.1.4'

loop_
_geom_angle_atom_site_label_1
_geom_angle_atom_site_label_2
_geom_angle_atom_site_label_3
_geom_angle
_geom_angle_site_symmetry_1
_geom_angle_site_symmetry_3
U2 U1 U2 160.43(2) . 2_665
U2 U1 U3 58.856(11) . .
U2 U1 U3 131.868(18) 2_665 .
U2 U1 K1 131.81(7) 2_665 .
U2 U1 K1 65.62(7) . .
U3 U1 K1 65.88(6) . .
U4 U1 U2 60.234(11) . 2_665
U4 U1 U2 130.153(18) . .
U4 U1 U3 72.339(17) . .
U4 U1 K1 104.50(7) . .
O1 U1 U2 82.9(3) . 2_665
O1 U1 U2 80.7(3) . .
O1 U1 U3 89.6(3) . .
O1 U1 U4 89.9(3) . .
O1 U1 K1 145.1(3) . .
O1 U1 O3 89.4(4) . 3_565
O1 U1 O3 90.9(4) . .
O1 U1 O4 91.0(4) . .
O1 U1 O7 90.0(4) . .
O1 U1 O13 101.6(4) . .
O2 U1 U2 98.3(3) . .
O2 U1 U2 97.0(3) . 2_665
O2 U1 U3 94.5(3) . .
O2 U1 U4 94.8(3) . .
O2 U1 K1 35.7(3) . .
O2 U1 O1 174.5(5) . .
O2 U1 O3 85.4(4) . .
O2 U1 O3 86.3(4) . 3_565
O2 U1 O4 90.8(4) . .
O2 U1 O7 92.7(4) . .
O2 U1 O13 83.8(4) . .
O3 U1 U2 42.7(2) . 2_665
O3 U1 U2 126.5(2) 3_565 2_665
O3 U1 U2 42.9(2) 3_565 .
O3 U1 U2 126.7(2) . .
O3 U1 U3 100.7(2) 3_565 .
O3 U1 U3 174.4(2) . .
O3 U1 U4 173.1(2) 3_565 .
O3 U1 U4 102.1(2) . .
O3 U1 K1 72.5(2) 3_565 .
O3 U1 K1 116.0(3) . .
O3 U1 O3 84.9(4) . 3_565
O3 U1 O13 135.7(3) 3_565 .
O3 U1 O13 136.9(3) . .
O4 U1 U2 160.9(3) . 2_665
O4 U1 U2 30.5(2) . .
O4 U1 U3 29.6(3) . .
O4 U1 U4 101.9(3) . .
O4 U1 K1 55.4(3) . .
O4 U1 O3 156.0(3) . .
O4 U1 O3 71.2(3) . 3_565
O4 U1 O13 65.9(3) . .
O7 U1 U2 159.3(3) . .
O7 U1 U2 30.2(3) . 2_665
O7 U1 U3 102.9(3) . .
O7 U1 U4 30.6(3) . .
O7 U1 K1 118.5(3) . .
O7 U1 O3 156.3(3) . 3_565
O7 U1 O3 71.5(3) . .
O7 U1 O4 132.5(4) . .
O7 U1 O13 67.5(3) . .
O13 U1 U2 96.15(19) . .
O13 U1 U2 97.62(19) . 2_665
O13 U1 U3 37.7(2) . .
O13 U1 U4 38.0(2) . .
O13 U1 K1 74.5(2) . .
U1 U2 U1 74.012(17) . 3_565
U1 U2 K1 97.17(6) 3_565 .
U1 U2 K1 58.91(6) . .
U3 U2 U1 134.697(17) . 3_565
U3 U2 U1 60.888(12) . .
U3 U2 U4 163.55(2) . 3_565
U3 U2 K1 63.99(6) . .
U4 U2 U1 59.182(12) 3_565 3_565
U4 U2 U1 132.861(17) 3_565 .
U4 U2 K1 128.60(6) 3_565 .
O3 U2 U1 38.63(18) 3_565 .
O3 U2 U1 38.42(18) 3_565 3_565
O3 U2 U3 98.53(18) 3_565 .
O3 U2 U4 96.81(18) 3_565 3_565
O3 U2 K1 66.3(2) 3_565 .
O4 U2 U1 104.4(2) . 3_565
O4 U2 U1 30.7(2) . .
O4 U2 U3 31.4(2) . .
O4 U2 U4 163.6(2) . 3_565
O4 U2 K1 49.8(3) . .
O4 U2 O3 67.2(3) . 3_565
O4 U2 O7 133.9(4) . 3_565
O4 U2 O8 153.4(3) . .
O4 U2 O9 72.1(3) . .
O5 U2 U1 82.7(3) . 3_565
O5 U2 U1 81.6(3) . .
O5 U2 U3 86.6(3) . .
O5 U2 U4 87.1(3) . 3_565
O5 U2 K1 138.4(3) . .
O5 U2 O3 91.7(4) . 3_565
O5 U2 O4 89.6(4) . .
O5 U2 O6 178.7(5) . .
O5 U2 O7 88.2(4) . 3_565
O5 U2 O8 85.2(4) . .
O5 U2 O9 86.5(4) . .
O6 U2 U1 99.4(3) . .
O6 U2 U1 98.4(3) . 3_565
O6 U2 U3 93.1(3) . .
O6 U2 U4 92.9(3) . 3_565
O6 U2 K1 42.3(3) . .
O6 U2 O3 89.6(4) . 3_565
O6 U2 O4 90.8(4) . .
O6 U2 O7 92.4(4) . 3_565
O6 U2 O8 93.9(4) . .
O6 U2 O9 92.5(4) . .
O7 U2 U1 103.8(2) 3_565 .
O7 U2 U1 29.8(2) 3_565 3_565
O7 U2 U3 164.4(2) 3_565 .
O7 U2 U4 29.9(2) 3_565 3_565
O7 U2 K1 112.1(3) 3_565 .
O7 U2 O3 66.9(3) 3_565 3_565
O7 U2 O8 72.0(3) 3_565 .
O7 U2 O9 153.3(4) 3_565 .
O8 U2 U1 166.2(2) . .
O8 U2 U1 100.7(2) . 3_565
O8 U2 U3 122.1(2) . .
O8 U2 U4 42.2(2) . 3_565
O8 U2 K1 134.8(2) . .
O8 U2 O3 138.9(3) . 3_565
O9 U2 U1 101.2(2) . .
O9 U2 U1 168.7(3) . 3_565
O9 U2 U3 40.8(3) . .
O9 U2 U4 123.6(3) . 3_565
O9 U2 K1 88.8(3) . .
O9 U2 O3 139.3(3) . 3_565
O9 U2 O8 81.5(4) . .
U1 U3 K1 58.50(6) . .
U2 U3 U1 60.256(12) . .
U2 U3 K1 63.25(7) . .
U3 U3 U1 133.41(2) 2_775 .
U3 U3 U1 161.63(2) 3_575 .
U3 U3 U2 73.95(2) 2_775 .
U3 U3 U2 133.69(2) 3_575 .
U3 U3 U3 60.0 3_575 2_775
U3 U3 K1 94.61(6) 2_775 .
U3 U3 K1 113.39(6) 3_575 .
O4 U3 U1 30.0(2) . .
O4 U3 U2 31.6(2) . .
O4 U3 U3 157.5(3) . 3_575
O4 U3 U3 103.5(2) . 2_775
O4 U3 K1 49.2(3) . .
O4 U3 O9 69.2(3) . .
O4 U3 O9 154.8(4) . 3_575
O4 U3 O12 135.6(3) . .
O4 U3 O13 71.1(3) . .
O9 U3 U1 97.5(2) . .
O9 U3 U1 125.8(2) 3_575 .
O9 U3 U2 37.7(2) . .
O9 U3 U2 173.5(2) 3_575 .
O9 U3 U3 98.3(2) . 3_575
O9 U3 U3 39.0(2) . 2_775
O9 U3 U3 41.2(2) 3_575 3_575
O9 U3 U3 100.4(2) 3_575 2_775
O9 U3 K1 121.0(3) 3_575 .
O9 U3 K1 86.1(3) . .
O9 U3 O9 136.0(4) 3_575 .
O10 U3 U1 84.9(3) . .
O10 U3 U2 90.3(4) . .
O10 U3 U3 104.5(4) . 2_775
O10 U3 U3 104.9(3) . 3_575
O10 U3 K1 141.7(3) . .
O10 U3 O4 93.7(4) . .
O10 U3 O9 88.4(5) . .
O10 U3 O9 88.1(5) . 3_575
O10 U3 O11 178.7(4) . .
O10 U3 O12 93.3(5) . .
O10 U3 O13 90.1(4) . .
O11 U3 U1 94.4(3) . .
O11 U3 U2 90.2(3) . .
O11 U3 U3 75.5(3) . 3_575
O11 U3 U3 76.8(3) . 2_775
O11 U3 K1 37.9(3) . .
O11 U3 O4 86.2(4) . .
O11 U3 O9 91.5(4) . 3_575
O11 U3 O9 92.8(4) . .
O11 U3 O12 87.7(5) . .
O11 U3 O13 88.6(4) . .
O12 U3 U1 164.71(6) . .
O12 U3 U2 104.64(2) . .
O12 U3 U3 32.72(16) . 3_575
O12 U3 U3 32.72(16) . 2_775
O12 U3 K1 118.9(4) . .
O12 U3 O9 67.2(2) . .
O12 U3 O9 69.2(2) . 3_575
O12 U3 O13 152.6(2) . .
O13 U3 U1 42.7(2) . .
O13 U3 U2 102.5(2) . .
O13 U3 U3 120.5(2) . 3_575
O13 U3 U3 164.8(2) . 2_775
O13 U3 K1 71.0(3) . .
O13 U3 O9 83.8(4) . 3_575
O13 U3 O9 140.1(3) . .
U1 U4 U2 60.585(12) . 2_665
U1 U4 U4 132.10(2) . 3_465
U1 U4 U4 161.705(19) . 2_675
U1 U4 K2 134.65(11) . 4_465
U2 U4 U4 132.010(19) 2_665 2_675
U2 U4 U4 72.372(19) 2_665 3_465
U2 U4 K2 101.66(2) 2_665 4_465
U4 U4 U4 60.0 2_675 3_465
U4 U4 K2 61.09(10) 3_465 4_465
U4 U4 K2 61.09(10) 2_675 4_465
O7 U4 U1 30.7(3) . .
O7 U4 U2 30.4(3) . 2_665
O7 U4 U4 101.5(3) . 3_465
O7 U4 U4 156.8(3) . 2_675
O7 U4 K2 124.9(3) . 4_465
O7 U4 O8 158.0(3) . 3_575
O7 U4 O8 68.7(3) . 2_665
O7 U4 O13 73.4(4) . .
O7 U4 O16 133.8(3) . .
O8 U4 U1 98.39(19) 2_665 .
O8 U4 U1 127.6(2) 3_575 .
O8 U4 U2 38.35(19) 2_665 2_665
O8 U4 U2 171.6(2) 3_575 2_665
O8 U4 U4 99.8(2) 3_575 3_465
O8 U4 U4 40.9(2) 3_575 2_675
O8 U4 U4 96.58(19) 2_665 2_675
O8 U4 U4 37.52(19) 2_665 3_465
O8 U4 K2 69.9(2) 2_665 4_465
O8 U4 K2 71.2(2) 3_575 4_465
O8 U4 O8 133.2(3) 3_575 2_665
O13 U4 U1 43.8(2) . .
O13 U4 U2 103.8(2) . 2_665
O13 U4 U4 119.9(2) . 2_675
O13 U4 U4 163.0(3) . 3_465
O13 U4 K2 135.3(3) . 4_465
O13 U4 O8 84.6(3) . 3_575
O13 U4 O8 142.1(3) . 2_665
O13 U4 O16 152.7(2) . .
O14 U4 U1 86.3(3) . .
O14 U4 U2 91.3(3) . 2_665
O14 U4 U4 104.0(3) . 3_465
O14 U4 U4 104.9(3) . 2_675
O14 U4 K2 50.7(4) . 4_465
O14 U4 O7 92.7(4) . .
O14 U4 O8 87.5(4) . 3_575
O14 U4 O8 87.5(4) . 2_665
O14 U4 O13 92.4(4) . .
O14 U4 O16 89.0(5) . .
O15 U4 U1 95.4(3) . .
O15 U4 U2 91.3(3) . 2_665
O15 U4 U4 76.4(3) . 3_465
O15 U4 U4 73.0(3) . 2_675
O15 U4 K2 128.2(3) . 4_465
O15 U4 O7 89.7(4) . .
O15 U4 O8 89.9(4) . 3_575
O15 U4 O8 94.3(4) . 2_665
O15 U4 O13 87.3(4) . .
O15 U4 O14 177.3(4) . .
O15 U4 O16 90.0(5) . .
O16 U4 U1 163.16(11) . .
O16 U4 U2 103.44(2) . 2_665
O16 U4 U4 34.44(19) . 2_675
O16 U4 U4 34.43(19) . 3_465
O16 U4 K2 38.3(4) . 4_465
O16 U4 O8 68.2(2) . 3_575
O16 U4 O8 65.23(19) . 2_665
K1 Co1 K1 114.35(7) 2_775 .
K1 Co1 K1 114.35(7) 2_775 3_575
K1 Co1 K1 114.35(7) . 3_575
O2W Co1 K1 130.0(4) 3_575 .
O2W Co1 K1 130.0(4) 2_775 3_575
O2W Co1 K1 44.0(3) 2_775 .
O2W Co1 K1 71.1(3) 2_775 2_775
O2W Co1 K1 130.0(4) . 2_775
O2W Co1 K1 71.1(3) 3_575 3_575
O2W Co1 K1 44.0(3) 3_575 2_775
O2W Co1 K1 71.1(3) . .
O2W Co1 K1 44.0(3) . 3_575
O2W Co1 O2W 92.4(5) 3_575 .
O2W Co1 O2W 92.4(5) 2_775 3_575
O2W Co1 O2W 92.4(5) 2_775 .
O2W Co1 O11 93.2(4) 3_575 2_775
O2W Co1 O11 93.2(4) . 3_575
O2W Co1 O11 174.0(4) 3_575 .
O2W Co1 O11 85.3(4) . .
O2W Co1 O11 85.2(4) 2_775 2_775
O2W Co1 O11 174.0(4) . 2_775
O2W Co1 O11 93.2(4) 2_775 .
O2W Co1 O11 174.0(4) 2_775 3_575
O2W Co1 O11 85.2(4) 3_575 3_575
O11 Co1 K1 54.4(3) . .
O11 Co1 K1 140.6(3) . 2_775
O11 Co1 K1 103.5(3) . 3_575
O11 Co1 K1 54.4(3) 3_575 3_575
O11 Co1 K1 140.6(3) 2_775 3_575
O11 Co1 K1 103.5(3) 3_575 2_775
O11 Co1 K1 103.5(3) 2_775 .
O11 Co1 K1 54.4(3) 2_775 2_775
O11 Co1 K1 140.6(3) 3_575 .
O11 Co1 O11 89.3(4) 2_775 3_575
O11 Co1 O11 89.3(4) 2_775 .
O11 Co1 O11 89.3(4) . 3_575
Co1 K1 U1 109.74(12) . .
O1 K1 U1 142.3(2) 5_674 .
O1 K1 Co1 70.8(2) 5_674 .
O1 K1 O4 146.5(3) 5_674 .
O1 K1 O6 138.2(3) 5_674 .
O2 K1 U1 22.6(2) . .
O2 K1 Co1 124.5(3) . .
O2 K1 O1 125.6(3) . 5_674
O2 K1 O3W 67.6(4) . .
O2 K1 O4 56.5(3) . .
O2 K1 O4W 76.4(4) . .
O2 K1 O5 141.5(3) . 5_674
O2 K1 O6 96.1(3) . .
O2 K1 O10 67.7(3) . 5_674
O2 K1 O11 91.9(3) . .
O2W K1 U1 133.4(3) 2_775 .
O2W K1 Co1 32.0(2) 2_775 .
O2W K1 O1 66.8(3) 2_775 5_674
O2W K1 O2 153.8(4) 2_775 .
O2W K1 O3W 100.1(4) 2_775 .
O2W K1 O4 99.8(3) 2_775 .
O2W K1 O4W 117.4(4) 2_775 .
O2W K1 O5 62.6(3) 2_775 5_674
O2W K1 O6 73.9(3) 2_775 .
O2W K1 O10 137.5(4) 2_775 5_674
O2W K1 O11 62.6(3) 2_775 .
O3W K1 U1 73.0(3) . .
O3W K1 Co1 71.3(3) . .
O3W K1 O1 71.9(4) . 5_674
O3W K1 O4 81.3(3) . .
O3W K1 O6 130.6(4) . .
O3W K1 O11 57.7(3) . .
O4 K1 U1 34.10(17) . .
O4 K1 Co1 82.0(2) . .
O4W K1 U1 78.3(4) . .
O4W K1 Co1 143.2(4) . .
O4W K1 O1 124.9(4) . 5_674
O4W K1 O3W 142.3(5) . .
O4W K1 O4 88.5(4) . .
O4W K1 O6 62.8(4) . .
O4W K1 O11 136.8(4) . .
O5 K1 U1 146.9(3) 5_674 .
O5 K1 Co1 93.8(2) 5_674 .
O5 K1 O1 66.8(3) 5_674 5_674
O5 K1 O3W 138.6(4) 5_674 .
O5 K1 O4 136.1(3) 5_674 .
O5 K1 O4W 69.1(4) 5_674 .
O5 K1 O6 83.1(3) 5_674 .
O5 K1 O11 125.0(3) 5_674 .
O6 K1 U1 77.0(2) . .
O6 K1 Co1 83.6(2) . .
O6 K1 O4 53.0(3) . .
O10 K1 U1 89.1(2) 5_674 .
O10 K1 Co1 147.1(3) 5_674 .
O10 K1 O1 77.8(3) 5_674 5_674
O10 K1 O3W 90.0(4) 5_674 .
O10 K1 O4 122.6(3) 5_674 .
O10 K1 O4W 65.3(4) 5_674 .
O10 K1 O5 82.5(3) 5_674 5_674
O10 K1 O6 127.9(3) 5_674 .
O10 K1 O11 147.1(3) 5_674 .
O11 K1 U1 76.3(2) . .
O11 K1 Co1 33.49(18) . .
O11 K1 O1 95.8(3) . 5_674
O11 K1 O4 52.1(2) . .
O11 K1 O6 77.8(3) . .
U4 K2 U4 57.82(19) 6_554 4_464
O1W K2 U4 67.0(4) 3_465 6_554
O1W K2 U4 67.0(4) 2_675 4_464
O1W K2 U4 120.1(5) . 4_464
O1W K2 U4 74.7(4) 3_465 4_464
O1W K2 U4 120.1(5) 2_675 6_554
O1W K2 U4 74.7(4) . 6_554
O1W K2 O1W 119.62(9) . 2_675
O1W K2 O1W 119.62(9) 2_675 3_465
O1W K2 O1W 119.62(9) . 3_465
O1W K2 O14 145.2(6) 3_465 5_674
O1W K2 O14 68.5(4) . 6_554
O1W K2 O14 56.7(4) 2_675 4_464
O1W K2 O14 145.2(6) 2_675 6_554
O1W K2 O14 68.5(4) 3_465 4_464
O1W K2 O14 145.2(6) . 4_464
O1W K2 O14 68.5(4) 2_675 5_674
O1W K2 O14 56.7(4) 3_465 6_554
O1W K2 O14 56.7(4) . 5_674
O14 K2 U4 79.3(3) 5_674 4_464
O14 K2 U4 25.5(2) 6_554 6_554
O14 K2 U4 79.7(3) 5_674 6_554
O14 K2 U4 79.3(3) 4_464 6_554
O14 K2 U4 79.7(3) 6_554 4_464
O14 K2 U4 25.5(2) 4_464 4_464
O14 K2 O14 96.4(4) 6_554 5_674
O14 K2 O14 96.4(4) 6_554 4_464
O14 K2 O14 96.4(4) 5_674 4_464
O15 K2 U4 108.9(2) 3_465 6_554
O15 K2 U4 108.9(2) 2_675 4_464
O15 K2 U4 140.8(2) 3_465 4_464
O15 K2 U4 151.2(2) . 4_464
O15 K2 U4 151.2(2) 2_675 6_554
O15 K2 U4 140.8(2) . 6_554
O15 K2 O1W 128.9(6) 2_675 .
O15 K2 O1W 66.5(4) 2_675 2_675
O15 K2 O1W 128.9(6) 3_465 2_675
O15 K2 O1W 128.9(6) . 3_465
O15 K2 O1W 66.5(4) 3_465 3_465
O15 K2 O1W 85.3(4) 2_675 3_465
O15 K2 O1W 85.3(4) . 2_675
O15 K2 O1W 66.5(4) . .
O15 K2 O1W 85.3(4) 3_465 .
O15 K2 O14 138.0(3) 3_465 5_674
O15 K2 O14 83.6(3) 2_675 4_464
O15 K2 O14 125.4(3) 3_465 4_464
O15 K2 O14 125.4(3) 2_675 5_674
O15 K2 O14 83.6(3) . 5_674
O15 K2 O14 138.0(3) 2_675 6_554
O15 K2 O14 83.6(3) 3_465 6_554
O15 K2 O14 138.0(3) . 4_464
O15 K2 O14 125.4(3) . 6_554
O15 K2 O15 63.5(4) 2_675 3_465
O15 K2 O15 63.5(4) . 3_465
O15 K2 O15 63.5(4) . 2_675
O16 K2 U4 33.93(12) 4_464 4_464
O16 K2 U4 33.93(12) 4_464 6_554
O16 K2 O1W 86.5(4) 4_464 .
O16 K2 O1W 86.5(4) 4_464 2_675
O16 K2 O1W 86.5(4) 4_464 3_465
O16 K2 O14 59.4(3) 4_464 4_464
O16 K2 O14 59.4(3) 4_464 6_554
O16 K2 O14 59.4(3) 4_464 5_674
O16 K2 O15 142.6(3) 4_464 2_675
O16 K2 O15 142.6(3) 4_464 .
O16 K2 O15 142.6(3) 4_464 3_465
U1 O1 K1 133.4(5) . 5_675
U1 O2 K1 121.8(5) . .
Co1 O2W K1 104.0(4) . 3_575
U1 O3 U1 145.6(4) . 2_665
U1 O3 U2 98.4(3) 2_665 2_665
U1 O3 U2 98.8(3) . 2_665
U1 O4 K1 90.5(3) . .
U2 O4 U1 118.7(4) . .
U2 O4 K1 99.0(4) . .
U3 O4 U1 120.4(4) . .
U3 O4 U2 117.0(4) . .
U3 O4 K1 100.2(3) . .
U2 O5 K1 140.9(5) . 5_675
U2 O6 K1 115.2(4) . .
U1 O7 U2 120.1(4) . 2_665
U4 O7 U1 118.7(4) . .
U4 O7 U2 119.7(4) . 2_665
U2 O8 U4 141.5(4) . 2_775
U2 O8 U4 99.5(3) . 3_565
U4 O8 U4 101.6(3) 2_775 3_565
U2 O9 U3 144.6(5) . 2_775
U2 O9 U3 101.5(4) . .
U3 O9 U3 99.8(4) 2_775 .
U3 O10 K1 137.7(6) . 5_675
U3 O11 Co1 141.7(5) . .
U3 O11 K1 120.2(4) . .
Co1 O11 K1 92.1(3) . .
U3 O12 U3 114.6(3) . 3_575
U3 O12 U3 114.6(3) . 2_775
U3 O12 U3 114.6(3) 2_775 3_575
U3 O13 U1 99.6(3) . .
U4 O13 U1 98.2(3) . .
U4 O13 U3 144.0(5) . .
U4 O14 K2 103.8(5) . 4_465
U4 O15 K2 159.7(5) . .
U4 O16 U4 111.1(4) 3_465 .
U4 O16 U4 111.1(4) 2_675 .
U4 O16 U4 111.1(4) 3_465 2_675
U4 O16 K2 107.8(4) 3_465 4_465
U4 O16 K2 107.8(4) 2_675 4_465
U4 O16 K2 107.8(4) . 4_465

loop_
_geom_bond_atom_site_label_1
_geom_bond_atom_site_label_2
_geom_bond_distance
_geom_bond_site_symmetry_2
U1 U2 3.8711(9) 2_665
U1 U2 3.8595(9) .
U1 U3 3.8836(9) .
U1 U4 3.8164(9) .
U1 K1 4.012(4) .
U1 O1 1.814(11) .
U1 O2 1.811(11) .
U1 O3 2.436(9) 3_565
U1 O3 2.435(8) .
U1 O4 2.250(9) .
U1 O7 2.221(10) .
U1 O13 2.671(10) .
U2 U1 3.8710(9) 3_565
U2 U3 3.8045(9) .
U2 U4 3.8576(9) 3_565
U2 K1 4.267(5) .
U2 O3 2.658(10) 3_565
U2 O4 2.236(10) .
U2 O5 1.794(11) .
U2 O6 1.805(11) .
U2 O7 2.247(10) 3_565
U2 O8 2.427(9) .
U2 O9 2.374(10) .
U3 U3 3.7965(9) 3_575
U3 U3 3.7965(9) 2_775
U3 K1 4.295(5) .
U3 O4 2.225(10) .
U3 O9 2.536(10) .
U3 O9 2.425(10) 3_575
U3 O10 1.815(10) .
U3 O11 1.853(10) .
U3 O12 2.256(4) .
U3 O13 2.407(9) .
U4 U2 3.8576(9) 2_665
U4 U4 3.9300(9) 2_675
U4 U4 3.9300(9) 3_465
U4 K2 4.065(12) 4_465
U4 O7 2.214(10) .
U4 O8 2.444(9) 3_575
U4 O8 2.625(9) 2_665
U4 O13 2.372(9) .
U4 O14 1.802(10) .
U4 O15 1.796(10) .
U4 O16 2.382(5) .
Co1 K1 3.750(4) .
Co1 K1 3.750(4) 3_575
Co1 K1 3.750(4) 2_775
Co1 O2W 2.049(10) .
Co1 O2W 2.049(10) 2_775
Co1 O2W 2.049(10) 3_575
Co1 O11 2.071(9) 2_775
Co1 O11 2.071(9) 3_575
Co1 O11 2.071(9) .
K1 O1 3.150(12) 5_674
K1 O2 2.752(10) .
K1 O2W 2.684(11) 2_775
K1 O3W 2.991(18) .
K1 O4 3.302(12) .
K1 O4W 2.958(17) .
K1 O5 2.843(11) 5_674
K1 O6 3.175(12) .
K1 O10 2.778(11) 5_674
K1 O11 3.052(10) .
K2 U4 4.065(12) 4_464
K2 U4 4.065(12) 6_554
K2 O1W 2.959(17) 3_465
K2 O1W 2.959(17) .
K2 O1W 2.959(17) 2_675
K2 O14 3.239(13) 4_464
K2 O14 3.239(13) 6_554
K2 O14 3.239(13) 5_674
K2 O15 2.839(15) 3_465
K2 O15 2.839(15) .
K2 O15 2.839(15) 2_675
K2 O16 2.65(2) 4_464
O1 K1 3.150(12) 5_675
O2W K1 2.684(11) 3_575
O3 U1 2.436(9) 2_665
O3 U2 2.658(10) 2_665
O5 K1 2.843(11) 5_675
O7 U2 2.247(10) 2_665
O8 U4 2.444(9) 2_775
O8 U4 2.625(9) 3_565
O9 U3 2.425(10) 2_775
O10 K1 2.778(11) 5_675
O12 U3 2.256(4) 2_775
O12 U3 2.256(4) 3_575
O14 K2 3.239(13) 4_465
O16 U4 2.382(5) 3_465
O16 U4 2.382(5) 2_675
O16 K2 2.65(2) 4_465

loop_
_geom_torsion_atom_site_label_1
_geom_torsion_atom_site_label_2
_geom_torsion_atom_site_label_3
_geom_torsion_atom_site_label_4
_geom_torsion
_geom_torsion_site_symmetry_1
_geom_torsion_site_symmetry_4
U1 U2 O5 K1 -51.4(7) . 5_675
U1 U2 O5 K1 -126.3(8) 3_565 5_675
U1 U2 O6 K1 16.4(4) . .
U1 U2 O6 K1 91.4(4) 3_565 .
U1 U3 O10 K1 47.4(7) . 5_675
U1 U3 O11 Co1 -161.6(7) . .
U1 U3 O11 K1 -17.7(4) . .
U1 U4 O14 K2 -164.5(3) . 4_465
U1 U4 O15 K2 149.1(15) . .
U2 U1 O1 K1 47.5(5) . 5_675
U2 U1 O1 K1 -143.3(6) 2_665 5_675
U2 U1 O2 K1 168.9(4) 2_665 .
U2 U1 O2 K1 -23.4(5) . .
U2 U3 O10 K1 -12.7(7) . 5_675
U2 U3 O11 Co1 -101.5(8) . .
U2 U3 O11 K1 42.4(4) . .
U2 U4 O14 K2 -104.1(2) 2_665 4_465
U2 U4 O15 K2 88.5(15) 2_665 .
U3 U1 O1 K1 -11.0(6) . 5_675
U3 U1 O2 K1 35.8(5) . .
U3 U2 O5 K1 9.6(7) . 5_675
U3 U2 O6 K1 -44.6(4) . .
U3 U3 O10 K1 -86.2(7) 2_775 5_675
U3 U3 O10 K1 -148.4(7) 3_575 5_675
U3 U3 O11 Co1 34.0(7) 3_575 .
U3 U3 O11 Co1 -28.0(7) 2_775 .
U3 U3 O11 K1 115.9(4) 2_775 .
U3 U3 O11 K1 177.9(5) 3_575 .
U4 U1 O1 K1 -83.3(6) . 5_675
U4 U1 O2 K1 108.4(4) . .
U4 U2 O5 K1 174.5(8) 3_565 5_675
U4 U2 O6 K1 150.7(4) 3_565 .
U4 U4 O14 K2 30.3(3) 2_675 4_465
U4 U4 O14 K2 -31.9(3) 3_465 4_465
U4 U4 O15 K2 17.0(14) 3_465 .
U4 U4 O15 K2 -45.3(14) 2_675 .
K1 U1 O1 K1 32.6(10) . 5_675
K1 U2 O5 K1 -33.6(11) . 5_675
K1 U3 O10 K1 31.3(11) . 5_675
K1 U3 O11 Co1 -143.9(11) . .
K2 U4 O15 K2 -17.5(17) 4_465 .
O3 U1 O1 K1 174.6(6) . 5_675
O3 U1 O1 K1 89.8(6) 3_565 5_675
O3 U1 O2 K1 -64.8(5) 3_565 .
O3 U1 O2 K1 -149.9(5) . .
O3 U2 O5 K1 -88.8(8) 3_565 5_675
O3 U2 O6 K1 53.9(4) 3_565 .
O4 U1 O1 K1 18.6(6) . 5_675
O4 U1 O2 K1 6.3(5) . .
O4 U2 O5 K1 -21.6(8) . 5_675
O4 U2 O6 K1 -13.3(5) . .
O4 U3 O10 K1 18.7(8) . 5_675
O4 U3 O11 Co1 -132.8(8) . .
O4 U3 O11 K1 11.1(4) . .
O7 U1 O1 K1 -113.9(6) . 5_675
O7 U1 O2 K1 138.9(5) . .
O7 U2 O5 K1 -155.6(8) 3_565 5_675
O7 U2 O6 K1 120.8(4) 3_565 .
O7 U4 O14 K2 -134.4(4) . 4_465
O7 U4 O15 K2 118.9(15) . .
O8 U2 O5 K1 132.2(8) . 5_675
O8 U2 O6 K1 -167.1(4) . .
O8 U4 O14 K2 67.6(3) 3_575 4_465
O8 U4 O14 K2 -65.9(3) 2_665 4_465
O8 U4 O15 K2 50.2(15) 2_665 .
O8 U4 O15 K2 -83.1(15) 3_575 .
O9 U2 O5 K1 50.5(8) . 5_675
O9 U2 O6 K1 -85.5(5) . .
O9 U3 O10 K1 -50.3(8) . 5_675
O9 U3 O10 K1 173.6(8) 3_575 5_675
O9 U3 O11 Co1 72.3(8) 3_575 .
O9 U3 O11 Co1 -63.8(8) . .
O9 U3 O11 K1 -143.8(4) 3_575 .
O9 U3 O11 K1 80.0(4) . .
O12 U3 O10 K1 -117.4(7) . 5_675
O12 U3 O11 Co1 3.2(8) . .
O12 U3 O11 K1 147.1(4) . .
O13 U1 O1 K1 -46.9(6) . 5_675
O13 U1 O2 K1 72.0(5) . .
O13 U3 O10 K1 89.8(8) . 5_675
O13 U3 O11 Co1 156.0(8) . .
O13 U3 O11 K1 -60.1(4) . .
O13 U4 O14 K2 152.1(3) . 4_465
O13 U4 O15 K2 -167.7(15) . .
O16 U4 O14 K2 -0.6(2) . 4_465
O16 U4 O15 K2 -14.9(15) . .
